data_7206211
loop_
_publ_author_name
'Jing, Wang'
'Ren, Zhi-Gang'
'Dai, Ming'
'Chen, Yang'
'Lang, Jian-Ping'

_publ_section_title
;
 Novel Zn and Cd coordination polymers of
 1,1&#x2032;-(1,6-hexanediyl)bis-1H-benzimidazole: solvothermal
 synthesis, crystal structures and photoluminescence properties
;
_journal_issue 16
_journal_name_full CrystEngComm
_journal_page_first 5111
_journal_paper_doi 10.1039/c1ce05156c
_journal_volume 13
_journal_year 2011
_chemical_formula_moiety 'C20 H22 Br2 N4 Zn'
_chemical_formula_sum 'C20 H22 Br2 N4 Zn'
_chemical_formula_weight 543.61
_chemical_name_systematic
;
?
;
_space_group_IT_number 2
_symmetry_cell_setting triclinic
_symmetry_space_group_name_Hall '-P 1'
_symmetry_space_group_name_H-M 'P -1'
_atom_sites_solution_hydrogens geom
_atom_sites_solution_primary direct
_atom_sites_solution_secondary difmap
_cell_angle_alpha 102.64(3)
_cell_angle_beta 105.75(3)
_cell_angle_gamma 98.64(3)
_cell_formula_units_Z 2
_cell_length_a 9.2071(18)
_cell_length_b 10.196(2)
_cell_length_c 12.285(3)
_cell_measurement_reflns_used 4420
_cell_measurement_temperature 223(2)
_cell_measurement_theta_max 27.4391
_cell_measurement_theta_min 3.1100
_cell_volume 1055.7(5)
_computing_cell_refinement 'CrystalClear, Ver. 1.30 (Rigaku/MSC, 2001)'
_computing_data_collection 'CrystalClear, Ver. 1.30 (Rigaku/MSC, 2001)'
_computing_data_reduction 'CrystalStructure, Ver. 3.60 (Rigaku/MSC,2004)'
_computing_molecular_graphics 'SHELXS-97 (Sheldrick, 1990)'
_computing_structure_refinement 'SHELXL-97 (Sheldrick, 1997)'
_computing_structure_solution 'SHELXS-97 (Sheldrick, 1990)'
_diffrn_ambient_temperature 223(2)
_diffrn_measured_fraction_theta_full 0.985
_diffrn_measured_fraction_theta_max 0.985
_diffrn_measurement_device_type 'Rigaku MercuryCCD area detector'
_diffrn_measurement_method \w
_diffrn_radiation_monochromator graphite
_diffrn_radiation_source 'fine-focus sealed tube'
_diffrn_radiation_type MoK\a
_diffrn_radiation_wavelength 0.71073
_diffrn_reflns_av_R_equivalents 0.0688
_diffrn_reflns_av_sigmaI/netI 0.0977
_diffrn_reflns_limit_h_max 10
_diffrn_reflns_limit_h_min -10
_diffrn_reflns_limit_k_max 12
_diffrn_reflns_limit_k_min -9
_diffrn_reflns_limit_l_max 13
_diffrn_reflns_limit_l_min -14
_diffrn_reflns_number 8151
_diffrn_reflns_theta_full 25.00
_diffrn_reflns_theta_max 25.00
_diffrn_reflns_theta_min 3.11
_diffrn_standards_decay_% 0
_diffrn_standards_interval_count 0
_diffrn_standards_interval_time 0
_diffrn_standards_number 0
_exptl_absorpt_coefficient_mu 4.960
_exptl_absorpt_correction_T_max 0.6369
_exptl_absorpt_correction_T_min 0.2416
_exptl_absorpt_correction_type multi-scan
_exptl_absorpt_process_details 'Jacobson, R. (1998) Private communication to Rigaku Company, Tokyo, Japan.'
_exptl_crystal_colour Colorless
_exptl_crystal_density_diffrn 1.710
_exptl_crystal_density_method 'not measured'
_exptl_crystal_description Prism
_exptl_crystal_F_000 540
_exptl_crystal_size_max 0.40
_exptl_crystal_size_mid 0.20
_exptl_crystal_size_min 0.10
_refine_diff_density_max 1.058
_refine_diff_density_min -0.524
_refine_diff_density_rms 0.117
_refine_ls_extinction_method none
_refine_ls_goodness_of_fit_ref 1.071
_refine_ls_hydrogen_treatment constr
_refine_ls_matrix_type full
_refine_ls_number_parameters 299
_refine_ls_number_reflns 3657
_refine_ls_number_restraints 198
_refine_ls_restrained_S_all 1.045
_refine_ls_R_factor_all 0.1564
_refine_ls_R_factor_gt 0.0863
_refine_ls_shift/su_max 0.000
_refine_ls_shift/su_mean 0.000
_refine_ls_structure_factor_coef Fsqd
_refine_ls_weighting_details 'calc w=1/[\s^2^(Fo^2^)+(0.1125P)^2^+0.0000P] where P=(Fo^2^+2Fc^2^)/3'
_refine_ls_weighting_scheme calc
_refine_ls_wR_factor_gt 0.2023
_refine_ls_wR_factor_ref 0.2452
_reflns_number_gt 2015
_reflns_number_total 3657
_reflns_threshold_expression >2sigma(I)
_cod_data_source_file c1ce05156c.txt
_cod_data_source_block 2
_cod_depositor_comments
;
The following automatic conversions were performed:

'_exptl_absorpt_correction_type' value 'Multi-scan' changed to
'multi-scan' according to
/home/saulius/struct/CIF-dictionaries/cif_core.dic dictionary named
'cif_core.dic' version 2.4.1 from 2010-06-29.

Automatic conversion script
Id: cif_fix_values 1715 2011-07-08 13:25:40Z adriana 
;
_cod_original_cell_volume 1055.8(4)
_cod_database_code 7206211

loop_
_symmetry_equiv_pos_as_xyz
'x, y, z'
'-x, -y, -z'

loop_
_atom_site_label
_atom_site_type_symbol
_atom_site_fract_x
_atom_site_fract_y
_atom_site_fract_z
_atom_site_U_iso_or_equiv
_atom_site_adp_type
_atom_site_occupancy
_atom_site_symmetry_multiplicity
_atom_site_calc_flag
_atom_site_refinement_flags
_atom_site_disorder_assembly
_atom_site_disorder_group
Zn1 Zn 0.80820(15) 0.71560(15) 0.73267(12) 0.0688(5) Uani 1 1 d . . .
Br1 Br 1.05626(13) 0.84844(14) 0.85865(11) 0.0773(5) Uani 1 1 d . . .
Br2 Br 0.70124(19) 0.78592(17) 0.56199(12) 0.0928(5) Uani 1 1 d . . .
N1 N 0.8182(11) 0.5167(11) 0.6668(9) 0.074(3) Uani 1 1 d . A .
N2 N 0.8455(11) 0.3392(12) 0.5426(9) 0.078(3) Uani 1 1 d . . .
N3 N 0.6024(13) -0.2284(13) -0.0020(11) 0.099(4) Uani 1 1 d . . .
N4 N 0.6786(10) -0.2847(10) -0.1587(8) 0.065(2) Uani 1 1 d . . .
C1 C 0.8169(13) 0.4633(15) 0.5585(11) 0.075(3) Uani 1 1 d . A .
H1 H 0.7975 0.5089 0.4992 0.090 Uiso 1 1 calc R . .
C2 C 0.8664(12) 0.3056(13) 0.6485(13) 0.074(3) Uani 1 1 d U A .
C3 C 0.9035(15) 0.1895(15) 0.6811(15) 0.095(4) Uani 1 1 d U . .
H3 H 0.9205 0.1153 0.6290 0.114 Uiso 1 1 calc R A .
C4 C 0.9138(15) 0.1913(16) 0.7971(16) 0.095(4) Uani 1 1 d U A .
H4 H 0.9344 0.1135 0.8225 0.114 Uiso 1 1 calc R . .
C5 C 0.8956(14) 0.2995(16) 0.8750(14) 0.089(3) Uani 1 1 d U . .
H5 H 0.9054 0.2962 0.9525 0.106 Uiso 1 1 calc R A .
C6 C 0.8622(14) 0.4161(15) 0.8399(12) 0.081(3) Uani 1 1 d U A .
H6 H 0.8498 0.4919 0.8931 0.098 Uiso 1 1 calc R . .
C7 C 0.8482(12) 0.4172(13) 0.7274(11) 0.067(3) Uani 1 1 d U . .
C8 C 0.858(3) 0.270(3) 0.424(2) 0.103(8) Uani 0.74(2) 1 d PU A 1
H8A H 0.9337 0.2126 0.4339 0.123 Uiso 0.74(2) 1 calc PR A 1
H8B H 0.8944 0.3413 0.3886 0.123 Uiso 0.74(2) 1 calc PR A 1
C9 C 0.692(2) 0.177(2) 0.3361(18) 0.085(6) Uani 0.74(2) 1 d PU A 1
H9A H 0.6128 0.2295 0.3424 0.102 Uiso 0.74(2) 1 calc PR A 1
H9B H 0.6955 0.1605 0.2553 0.102 Uiso 0.74(2) 1 calc PR A 1
C10 C 0.6438(19) 0.043(2) 0.3563(15) 0.071(5) Uani 0.74(2) 1 d PU A 1
H10A H 0.6296 0.0576 0.4339 0.085 Uiso 0.74(2) 1 calc PR A 1
H10B H 0.7245 -0.0091 0.3548 0.085 Uiso 0.74(2) 1 calc PR A 1
C11 C 0.493(3) -0.038(3) 0.262(3) 0.082(7) Uani 0.74(2) 1 d PU A 1
H11A H 0.4158 0.0183 0.2636 0.099 Uiso 0.74(2) 1 calc PR A 1
H11B H 0.4578 -0.1207 0.2841 0.099 Uiso 0.74(2) 1 calc PR A 1
C12 C 0.497(2) -0.083(2) 0.1327(18) 0.080(5) Uani 0.74(2) 1 d PU A 1
H12A H 0.3964 -0.1394 0.0809 0.096 Uiso 0.74(2) 1 calc PR A 1
H12B H 0.5206 -0.0014 0.1052 0.096 Uiso 0.74(2) 1 calc PR A 1
C13 C 0.6242(19) -0.1671(17) 0.1295(16) 0.064(4) Uani 0.74(2) 1 d PU A 1
H13A H 0.7276 -0.1073 0.1696 0.077 Uiso 0.74(2) 1 calc PR A 1
H13B H 0.6113 -0.2407 0.1681 0.077 Uiso 0.74(2) 1 calc PR A 1
C8A C 0.846(8) 0.219(8) 0.449(5) 0.083(15) Uani 0.26(2) 1 d PU A 2
H8A1 H 0.8309 0.2604 0.3826 0.100 Uiso 0.26(2) 1 calc PR A 2
H8A2 H 0.9572 0.2204 0.4728 0.100 Uiso 0.26(2) 1 calc PR A 2
C9A C 0.789(5) 0.082(6) 0.387(4) 0.080(13) Uani 0.26(2) 1 d PU A 2
H9A1 H 0.7889 0.0199 0.4379 0.097 Uiso 0.26(2) 1 calc PR A 2
H9A2 H 0.8379 0.0505 0.3278 0.097 Uiso 0.26(2) 1 calc PR A 2
C10A C 0.616(7) 0.114(7) 0.332(6) 0.087(14) Uani 0.26(2) 1 d PU A 2
H10C H 0.6118 0.1599 0.2692 0.105 Uiso 0.26(2) 1 calc PR A 2
H10D H 0.5785 0.1651 0.3919 0.105 Uiso 0.26(2) 1 calc PR A 2
C11A C 0.520(9) -0.069(9) 0.277(8) 0.066(13) Uani 0.26(2) 1 d PU A 2
H11C H 0.5545 -0.1146 0.3381 0.079 Uiso 0.26(2) 1 calc PR A 2
H11D H 0.4078 -0.0773 0.2596 0.079 Uiso 0.26(2) 1 calc PR A 2
C12A C 0.548(6) -0.137(6) 0.175(5) 0.079(12) Uani 0.26(2) 1 d PU A 2
H12C H 0.6505 -0.1547 0.2073 0.094 Uiso 0.26(2) 1 calc PR A 2
H12D H 0.4764 -0.2265 0.1519 0.094 Uiso 0.26(2) 1 calc PR A 2
C13A C 0.553(6) -0.121(7) 0.068(5) 0.082(14) Uani 0.26(2) 1 d PU A 2
H13C H 0.6231 -0.0322 0.0816 0.099 Uiso 0.26(2) 1 calc PR A 2
H13D H 0.4494 -0.1155 0.0231 0.099 Uiso 0.26(2) 1 calc PR A 2
C14 C 0.7113(14) -0.2008(15) -0.0498(12) 0.085(4) Uani 1 1 d . A .
H14 H 0.8015 -0.1307 -0.0122 0.102 Uiso 1 1 calc R . .
C15 C 0.4883(14) -0.3399(13) -0.0796(11) 0.075(3) Uani 1 1 d . A .
C16 C 0.3543(15) -0.4125(15) -0.0729(14) 0.097(5) Uani 1 1 d . . .
H16 H 0.3231 -0.3898 -0.0056 0.116 Uiso 1 1 calc R A .
C17 C 0.2683(14) -0.5189(15) -0.1684(12) 0.086(4) Uani 1 1 d . A .
H17 H 0.1737 -0.5681 -0.1677 0.103 Uiso 1 1 calc R . .
C18 C 0.3158(13) -0.5570(14) -0.2664(10) 0.078(4) Uani 1 1 d . . .
H18 H 0.2540 -0.6319 -0.3300 0.094 Uiso 1 1 calc R A .
C19 C 0.4533(13) -0.4859(14) -0.2718(11) 0.075(3) Uani 1 1 d . A .
H19 H 0.4877 -0.5124 -0.3369 0.089 Uiso 1 1 calc R . .
C20 C 0.5373(13) -0.3747(13) -0.1774(10) 0.066(3) Uani 1 1 d . A .

loop_
_atom_site_aniso_label
_atom_site_aniso_U_11
_atom_site_aniso_U_22
_atom_site_aniso_U_33
_atom_site_aniso_U_23
_atom_site_aniso_U_13
_atom_site_aniso_U_12
Zn1 0.0740(9) 0.0608(10) 0.0824(9) 0.0245(7) 0.0371(7) 0.0168(7)
Br1 0.0740(8) 0.0711(10) 0.0939(9) 0.0250(7) 0.0381(7) 0.0123(6)
Br2 0.1222(12) 0.0846(11) 0.0860(9) 0.0333(8) 0.0389(8) 0.0398(9)
N1 0.072(6) 0.071(8) 0.082(7) 0.032(6) 0.025(5) 0.011(5)
N2 0.065(6) 0.078(9) 0.083(7) 0.005(6) 0.031(5) 0.000(5)
N3 0.094(8) 0.086(9) 0.130(10) 0.012(7) 0.080(8) -0.001(7)
N4 0.060(5) 0.067(7) 0.065(5) 0.019(5) 0.021(4) 0.004(5)
C1 0.080(8) 0.066(10) 0.083(9) 0.025(7) 0.033(7) 0.008(7)
C2 0.056(6) 0.058(7) 0.115(8) 0.020(6) 0.037(6) 0.014(5)
C3 0.079(8) 0.067(8) 0.149(9) 0.031(8) 0.047(8) 0.020(7)
C4 0.079(8) 0.065(8) 0.170(11) 0.058(8) 0.064(8) 0.019(7)
C5 0.077(7) 0.095(9) 0.124(9) 0.063(7) 0.049(7) 0.026(7)
C6 0.088(8) 0.074(8) 0.105(7) 0.038(6) 0.055(7) 0.020(6)
C7 0.056(6) 0.067(7) 0.090(7) 0.029(6) 0.034(6) 0.018(5)
C8 0.103(11) 0.082(15) 0.126(16) 0.012(11) 0.075(10) -0.018(10)
C9 0.089(10) 0.074(11) 0.111(12) 0.022(9) 0.065(9) 0.013(8)
C10 0.068(10) 0.073(11) 0.078(8) 0.034(8) 0.027(7) 0.006(7)
C11 0.082(12) 0.076(15) 0.078(11) 0.002(11) 0.027(9) 0.009(9)
C12 0.092(12) 0.062(11) 0.077(8) 0.000(8) 0.023(9) 0.028(8)
C13 0.064(9) 0.060(10) 0.079(10) 0.030(8) 0.030(8) 0.019(7)
C8A 0.10(2) 0.09(3) 0.06(2) 0.01(2) 0.041(19) -0.01(2)
C9A 0.070(18) 0.08(2) 0.08(2) 0.020(17) 0.019(16) 0.000(16)
C10A 0.09(2) 0.067(18) 0.10(3) 0.042(17) 0.01(2) 0.010(18)
C11A 0.063(15) 0.066(15) 0.069(14) 0.019(9) 0.023(10) 0.012(9)
C12A 0.06(2) 0.09(2) 0.096(19) 0.026(15) 0.060(17) -0.001(18)
C13A 0.08(2) 0.09(3) 0.08(2) 0.02(2) 0.04(2) 0.01(2)
C14 0.070(8) 0.083(11) 0.100(10) 0.021(8) 0.029(7) 0.012(7)
C15 0.070(7) 0.068(9) 0.089(8) 0.002(7) 0.045(6) 0.013(7)
C16 0.081(9) 0.074(10) 0.130(12) 0.006(9) 0.055(9) -0.003(7)
C17 0.061(7) 0.084(11) 0.113(10) 0.034(9) 0.029(7) 0.006(7)
C18 0.067(7) 0.086(10) 0.067(7) -0.001(6) 0.025(6) 0.001(6)
C19 0.064(7) 0.088(10) 0.074(7) 0.019(7) 0.030(6) 0.014(7)
C20 0.069(7) 0.062(8) 0.071(7) 0.023(6) 0.022(6) 0.018(6)

loop_
_atom_type_symbol
_atom_type_description
_atom_type_scat_dispersion_real
_atom_type_scat_dispersion_imag
_atom_type_scat_source
C C 0.0033 0.0016 'International Tables Vol C Tables 4.2.6.8 and 6.1.1.4'
H H 0.0000 0.0000 'International Tables Vol C Tables 4.2.6.8 and 6.1.1.4'
N N 0.0061 0.0033 'International Tables Vol C Tables 4.2.6.8 and 6.1.1.4'
Zn Zn 0.2839 1.4301 'International Tables Vol C Tables 4.2.6.8 and 6.1.1.4'
Br Br -0.2901 2.4595 'International Tables Vol C Tables 4.2.6.8 and 6.1.1.4'

loop_
_geom_angle_atom_site_label_1
_geom_angle_atom_site_label_2
_geom_angle_atom_site_label_3
_geom_angle
_geom_angle_site_symmetry_1
_geom_angle_site_symmetry_3
_geom_angle_publ_flag
N4 Zn1 N1 107.7(4) 1_566 . ?
N4 Zn1 Br2 115.1(3) 1_566 . ?
N1 Zn1 Br2 103.4(3) . . ?
N4 Zn1 Br1 103.7(3) 1_566 . ?
N1 Zn1 Br1 110.8(3) . . ?
Br2 Zn1 Br1 115.97(8) . . ?
C1 N1 C7 106.5(11) . . ?
C1 N1 Zn1 124.7(9) . . ?
C7 N1 Zn1 128.3(8) . . ?
C1 N2 C2 107.3(10) . . ?
C1 N2 C8A 142(3) . . ?
C2 N2 C8A 111(3) . . ?
C1 N2 C8 117.7(15) . . ?
C2 N2 C8 134.9(16) . . ?
C8A N2 C8 26(2) . . ?
C14 N3 C15 108.9(11) . . ?
C14 N3 C13A 122(2) . . ?
C15 N3 C13A 117(2) . . ?
C14 N3 C13 122.8(12) . . ?
C15 N3 C13 126.8(10) . . ?
C13A N3 C13 43(2) . . ?
C14 N4 C20 104.5(9) . . ?
C14 N4 Zn1 127.4(8) . 1_544 ?
C20 N4 Zn1 128.0(8) . 1_544 ?
N2 C1 N1 112.7(12) . . ?
N2 C1 H1 123.6 . . ?
N1 C1 H1 123.6 . . ?
C7 C2 N2 106.7(11) . . ?
C7 C2 C3 122.1(14) . . ?
N2 C2 C3 131.1(13) . . ?
C2 C3 C4 115.0(14) . . ?
C2 C3 H3 122.5 . . ?
C4 C3 H3 122.5 . . ?
C5 C4 C3 123.4(14) . . ?
C5 C4 H4 118.3 . . ?
C3 C4 H4 118.3 . . ?
C4 C5 C6 119.9(14) . . ?
C4 C5 H5 120.1 . . ?
C6 C5 H5 120.1 . . ?
C7 C6 C5 118.5(13) . . ?
C7 C6 H6 120.7 . . ?
C5 C6 H6 120.7 . . ?
C6 C7 C2 121.0(13) . . ?
C6 C7 N1 132.2(12) . . ?
C2 C7 N1 106.8(11) . . ?
N2 C8 C9 111.0(16) . . ?
N2 C8 H8A 109.4 . . ?
C9 C8 H8A 109.4 . . ?
N2 C8 H8B 109.4 . . ?
C9 C8 H8B 109.4 . . ?
H8A C8 H8B 108.0 . . ?
C10 C9 C8 116.2(19) . . ?
C10 C9 H9A 108.2 . . ?
C8 C9 H9A 108.2 . . ?
C10 C9 H9B 108.2 . . ?
C8 C9 H9B 108.2 . . ?
H9A C9 H9B 107.4 . . ?
C9 C10 C11 110(2) . . ?
C9 C10 H10A 109.6 . . ?
C11 C10 H10A 109.6 . . ?
C9 C10 H10B 109.6 . . ?
C11 C10 H10B 109.6 . . ?
H10A C10 H10B 108.1 . . ?
C10 C11 C12 117(2) . . ?
C10 C11 H11A 108.0 . . ?
C12 C11 H11A 108.0 . . ?
C10 C11 H11B 108.0 . . ?
C12 C11 H11B 108.0 . . ?
H11A C11 H11B 107.3 . . ?
C13 C12 C11 108.9(18) . . ?
C13 C12 H12A 109.9 . . ?
C11 C12 H12A 109.9 . . ?
C13 C12 H12B 109.9 . . ?
C11 C12 H12B 109.9 . . ?
H12A C12 H12B 108.3 . . ?
N3 C13 C12 105.7(15) . . ?
N3 C13 H13A 110.6 . . ?
C12 C13 H13A 110.6 . . ?
N3 C13 H13B 110.6 . . ?
C12 C13 H13B 110.6 . . ?
H13A C13 H13B 108.7 . . ?
C9A C8A N2 149(5) . . ?
C9A C8A H8A1 99.4 . . ?
N2 C8A H8A1 99.4 . . ?
C9A C8A H8A2 99.4 . . ?
N2 C8A H8A2 99.4 . . ?
H8A1 C8A H8A2 104.0 . . ?
C8A C9A C10A 90(5) . . ?
C8A C9A H9A1 113.6 . . ?
C10A C9A H9A1 113.6 . . ?
C8A C9A H9A2 113.6 . . ?
C10A C9A H9A2 113.6 . . ?
H9A1 C9A H9A2 110.9 . . ?
C9A C10A C11A 93(5) . . ?
C9A C10A H10C 113.0 . . ?
C11A C10A H10C 113.0 . . ?
C9A C10A H10D 113.0 . . ?
C11A C10A H10D 113.0 . . ?
H10C C10A H10D 110.4 . . ?
C12A C11A C10A 113(6) . . ?
C12A C11A H11C 108.9 . . ?
C10A C11A H11C 108.9 . . ?
C12A C11A H11D 108.9 . . ?
C10A C11A H11D 108.9 . . ?
H11C C11A H11D 107.7 . . ?
C13A C12A C11A 141(8) . . ?
C13A C12A H12C 101.8 . . ?
C11A C12A H12C 101.8 . . ?
C13A C12A H12D 101.8 . . ?
C11A C12A H12D 101.8 . . ?
H12C C12A H12D 104.7 . . ?
C12A C13A N3 115(6) . . ?
C12A C13A H13C 108.4 . . ?
N3 C13A H13C 108.4 . . ?
C12A C13A H13D 108.4 . . ?
N3 C13A H13D 108.4 . . ?
H13C C13A H13D 107.5 . . ?
N3 C14 N4 112.3(12) . . ?
N3 C14 H14 123.8 . . ?
N4 C14 H14 123.8 . . ?
C16 C15 N3 133.0(12) . . ?
C16 C15 C20 122.0(13) . . ?
N3 C15 C20 105.0(10) . . ?
C17 C16 C15 116.9(13) . . ?
C17 C16 H16 121.5 . . ?
C15 C16 H16 121.5 . . ?
C16 C17 C18 122.2(12) . . ?
C16 C17 H17 118.9 . . ?
C18 C17 H17 118.9 . . ?
C19 C18 C17 120.8(12) . . ?
C19 C18 H18 119.6 . . ?
C17 C18 H18 119.6 . . ?
C20 C19 C18 117.2(11) . . ?
C20 C19 H19 121.4 . . ?
C18 C19 H19 121.4 . . ?
C19 C20 C15 120.9(11) . . ?
C19 C20 N4 129.7(11) . . ?
C15 C20 N4 109.4(11) . . ?

loop_
_geom_bond_atom_site_label_1
_geom_bond_atom_site_label_2
_geom_bond_distance
_geom_bond_site_symmetry_2
_geom_bond_publ_flag
Zn1 N4 2.018(8) 1_566 ?
Zn1 N1 2.038(11) . ?
Zn1 Br2 2.373(2) . ?
Zn1 Br1 2.383(2) . ?
N1 C1 1.318(15) . ?
N1 C7 1.401(15) . ?
N2 C1 1.315(16) . ?
N2 C2 1.389(17) . ?
N2 C8A 1.49(7) . ?
N2 C8 1.52(3) . ?
N3 C14 1.318(15) . ?
N3 C15 1.389(16) . ?
N3 C13A 1.45(6) . ?
N3 C13 1.54(2) . ?
N4 C14 1.347(15) . ?
N4 C20 1.404(14) . ?
N4 Zn1 2.018(8) 1_544 ?
C1 H1 0.9400 . ?
C2 C7 1.388(17) . ?
C2 C3 1.390(18) . ?
C3 C4 1.40(2) . ?
C3 H3 0.9400 . ?
C4 C5 1.358(19) . ?
C4 H4 0.9400 . ?
C5 C6 1.398(18) . ?
C5 H5 0.9400 . ?
C6 C7 1.356(16) . ?
C6 H6 0.9400 . ?
C8 C9 1.62(3) . ?
C8 H8A 0.9800 . ?
C8 H8B 0.9800 . ?
C9 C10 1.46(3) . ?
C9 H9A 0.9800 . ?
C9 H9B 0.9800 . ?
C10 C11 1.52(3) . ?
C10 H10A 0.9800 . ?
C10 H10B 0.9800 . ?
C11 C12 1.57(3) . ?
C11 H11A 0.9800 . ?
C11 H11B 0.9800 . ?
C12 C13 1.55(3) . ?
C12 H12A 0.9800 . ?
C12 H12B 0.9800 . ?
C13 H13A 0.9800 . ?
C13 H13B 0.9800 . ?
C8A C9A 1.38(8) . ?
C8A H8A1 0.9800 . ?
C8A H8A2 0.9800 . ?
C9A C10A 1.66(9) . ?
C9A H9A1 0.9800 . ?
C9A H9A2 0.9800 . ?
C10A C11A 1.83(11) . ?
C10A H10C 0.9800 . ?
C10A H10D 0.9800 . ?
C11A C12A 1.40(9) . ?
C11A H11C 0.9800 . ?
C11A H11D 0.9800 . ?
C12A C13A 1.36(8) . ?
C12A H12C 0.9800 . ?
C12A H12D 0.9800 . ?
C13A H13C 0.9800 . ?
C13A H13D 0.9800 . ?
C14 H14 0.9400 . ?
C15 C16 1.373(16) . ?
C15 C20 1.389(15) . ?
C16 C17 1.364(18) . ?
C16 H16 0.9400 . ?
C17 C18 1.388(16) . ?
C17 H17 0.9400 . ?
C18 C19 1.387(15) . ?
C18 H18 0.9400 . ?
C19 C20 1.379(16) . ?
C19 H19 0.9400 . ?
